data_2213591
loop_
_publ_author_name
'Kishbaugh, T. L. S.'
'Gribble, Gordon W.'
'Jasinski, Jerry P.'

_publ_section_title 4-Methoxy-4a-nitro-9-(phenylsulfonyl)-4,4a,9,9a-tetrahydro-1<i>H</i>-carbazol-2(3<i>H</i>)-one
_journal_coeditor_code TK2148
_journal_issue 5
_journal_name_full 'Acta Crystallographica Section E'
_journal_page_first o2470
_journal_page_last o2471
_journal_paper_doi 10.1107/S1600536807017448
_journal_volume 63
_journal_year 2007
_chemical_formula_iupac 'C19 H18 N2 O6 S'
_chemical_formula_moiety 'C19 H18 N2 O6 S'
_chemical_formula_sum 'C19 H18 N2 O6 S'
_chemical_formula_weight 402.41
_chemical_name_systematic 4-Methoxy-4a-nitro-9-(phenylsulfonyl)-4,4a,9,9a-tetrahydro-1H-carbazol-2(3H)-one
_space_group_IT_number 61
_symmetry_cell_setting orthorhombic
_symmetry_space_group_name_Hall '-P 2ac 2ab'
_symmetry_space_group_name_H-M 'P b c a'
_atom_sites_solution_hydrogens geom
_atom_sites_solution_primary direct
_atom_sites_solution_secondary difmap
_cell_angle_alpha 90
_cell_angle_beta 90
_cell_angle_gamma 90
_cell_formula_units_Z 8
_cell_length_a 23.352(6)
_cell_length_b 15.085(14)
_cell_length_c 10.952(9)
_cell_measurement_reflns_used 17
_cell_measurement_temperature 296
_cell_measurement_theta_max 11.8
_cell_measurement_theta_min 6.2
_cell_volume 3858(5)
_computing_cell_refinement 'MSC/AFC Diffractometer Control Software'
_computing_data_collection
;
MSC/AFC Diffractometer Control Software
(Molecular Structure Corporation, 1993)
;
_computing_data_reduction 'CrystalStructure (Rigaku/MSC, 2005)'
_computing_molecular_graphics 'ORTEP-3 (Farrugia, 1997)'
_computing_publication_material CrystalStructure
_computing_structure_refinement 'SHELXL97 (Sheldrick, 1997)'
_computing_structure_solution 'SIR92 (Altomare <i>et al.</i>,  1994)'
_diffrn_ambient_temperature 296
_diffrn_measured_fraction_theta_full 0.797
_diffrn_measured_fraction_theta_max 0.751
_diffrn_measurement_device_type 'Rigaku AFC-6S'
_diffrn_measurement_method \w/2\q
_diffrn_radiation_monochromator graphite
_diffrn_radiation_source 'normal-focus sealed tube'
_diffrn_radiation_type MoK\a
_diffrn_radiation_wavelength 0.71069
_diffrn_reflns_av_R_equivalents 0.000
_diffrn_reflns_av_sigmaI/netI 0.326
_diffrn_reflns_limit_h_max 30
_diffrn_reflns_limit_h_min 0
_diffrn_reflns_limit_k_max 16
_diffrn_reflns_limit_k_min 0
_diffrn_reflns_limit_l_max 0
_diffrn_reflns_limit_l_min -14
_diffrn_reflns_number 3333
_diffrn_reflns_theta_full 26.3
_diffrn_reflns_theta_max 27.5
_diffrn_reflns_theta_min 1.7
_diffrn_standards_decay_% 0
_diffrn_standards_interval_count 150
_diffrn_standards_number 3
_exptl_absorpt_coefficient_mu 0.207
_exptl_absorpt_correction_T_max 0.960
_exptl_absorpt_correction_T_min 0.922
_exptl_absorpt_correction_type psi-scan
_exptl_absorpt_process_details '(North <i>et al.</i>,  1968)'
_exptl_crystal_colour colourless
_exptl_crystal_density_diffrn 1.386
_exptl_crystal_density_method 'not measured'
_exptl_crystal_description prism
_exptl_crystal_F_000 1680
_exptl_crystal_size_max 0.40
_exptl_crystal_size_mid 0.40
_exptl_crystal_size_min 0.20
_refine_diff_density_max 0.33
_refine_diff_density_min -0.26
_refine_ls_extinction_coef 0.0038(7)
_refine_ls_extinction_expression Fc^*^=kFc[1+0.001xFc^2^\l^3^/sin(2\q)]^-1/4^
_refine_ls_extinction_method 'SHELXL97 (Sheldrick, 1997)'
_refine_ls_goodness_of_fit_ref 0.93
_refine_ls_hydrogen_treatment constr
_refine_ls_matrix_type full
_refine_ls_number_parameters 255
_refine_ls_number_reflns 3333
_refine_ls_number_restraints 0
_refine_ls_restrained_S_all 0.93
_refine_ls_R_factor_all 0.340
_refine_ls_R_factor_gt 0.055
_refine_ls_shift/su_max 0.000
_refine_ls_shift/su_mean 0.000
_refine_ls_structure_factor_coef Fsqd
_refine_ls_weighting_details 'calc w = 1/[\s^2^(Fo^2^)+(0.0932P)^2^] where P=(Fo^2^+2Fc^2^)/3'
_refine_ls_weighting_scheme calc
_refine_ls_wR_factor_gt 0.129
_refine_ls_wR_factor_ref 0.255
_reflns_number_gt 780
_reflns_number_total 3333
_reflns_threshold_expression I>2\s(I)
_cod_data_source_file tk2148.cif
_cod_data_source_block I
_cod_depositor_comments
;
The following automatic conversions were performed:
'_symmetry_cell_setting' value 'Orthorhombic' changed to 'orthorhombic'
according to '/home/saulius/struct/CIF-dictionaries/cif_core.dic'
dictionary named 'cif_core.dic' version 2.4.1 from 2010-06-29.

Automatic conversion script
Id: cif_fix_enum 1527 2010-12-29 10:47:43Z saulius 

The following automatic conversions were performed:

'_symmetry_cell_setting' value 'Orthorhombic' changed to
'orthorhombic' according to
/home/saulius/struct/CIF-dictionaries/cif_core.dic dictionary named
'cif_core.dic' version 2.4.1 from 2010-06-29.

Automatic conversion script
Id: cif_fix_values 1715 2011-07-08 13:25:40Z adriana 
;
_cod_database_code 2213591
_cod_database_fobs_code 2213591

loop_
_symmetry_equiv_pos_as_xyz
'x, y, z'
'-x+1/2, y+1/2, z'
'x, -y+1/2, z+1/2'
'-x+1/2, -y, z+1/2'
'-x, -y, -z'
'x-1/2, -y-1/2, -z'
'-x, y-1/2, -z-1/2'
'x-1/2, y, -z-1/2'

loop_
_atom_site_type_symbol
_atom_site_label
_atom_site_fract_x
_atom_site_fract_y
_atom_site_fract_z
_atom_site_U_iso_or_equiv
_atom_site_adp_type
_atom_site_calc_flag
_atom_site_refinement_flags
_atom_site_occupancy
S S1 0.84061(10) 0.18198(15) 0.7413(3) 0.0505(7) Uani d . 1
O O1 0.7979(2) 0.1863(4) 0.8320(6) 0.0639(19) Uani d . 1
O O2 0.8441(2) 0.2496(4) 0.6501(5) 0.0641(18) Uani d . 1
O O3 0.6950(3) -0.0144(5) 0.5633(8) 0.105(3) Uani d . 1
O O4 0.8504(3) -0.2176(4) 0.6132(7) 0.078(2) Uani d . 1
O O5 0.9466(3) -0.0745(6) 0.7608(9) 0.129(4) Uani d . 1
O O6 0.8836(4) -0.1376(7) 0.8624(9) 0.123(4) Uani d . 1
N N1 0.8284(3) 0.0872(5) 0.6691(7) 0.048(2) Uani d . 1
N N2 0.9004(5) -0.0946(6) 0.7770(9) 0.076(3) Uani d . 1
C C1 0.7518(4) -0.0115(6) 0.7442(9) 0.055(2) Uani d . 1
H H1 0.7420 -0.0540 0.8073 0.066 Uiso calc R 1
H H2 0.7311 0.0430 0.7608 0.066 Uiso calc R 1
C C2 0.7336(4) -0.0473(7) 0.6216(10) 0.058(3) Uani d . 1
C C3 0.7670(4) -0.1256(6) 0.5786(9) 0.065(3) Uani d . 1
H H3 0.7826 -0.1125 0.4985 0.077 Uiso calc R 1
H H4 0.7412 -0.1756 0.5700 0.077 Uiso calc R 1
C C4 0.8157(4) -0.1517(6) 0.6628(10) 0.058(3) Uani d . 1
H H5 0.7999 -0.1726 0.7406 0.070 Uiso calc R 1
C C5 0.8526(4) -0.0681(6) 0.6859(8) 0.050(2) Uani d . 1
C C6 0.8793(4) -0.0282(6) 0.5757(10) 0.054(3) Uani d . 1
C C7 0.9114(5) -0.0654(8) 0.4831(11) 0.089(4) Uani d . 1
H H6 0.9209 -0.1252 0.4853 0.107 Uiso calc R 1
C C8 0.9291(6) -0.0137(9) 0.3883(12) 0.112(5) Uani d . 1
H H7 0.9525 -0.0385 0.3288 0.135 Uiso calc R 1
C C9 0.9134(6) 0.0745(9) 0.3776(11) 0.105(5) Uani d . 1
H H8 0.9249 0.1074 0.3101 0.126 Uiso calc R 1
C C10 0.8808(5) 0.1126(7) 0.4671(10) 0.079(4) Uani d . 1
H H9 0.8703 0.1719 0.4610 0.095 Uiso calc R 1
C C11 0.8634(4) 0.0624(7) 0.5677(9) 0.055(3) Uani d . 1
C C12 0.8161(3) 0.0068(6) 0.7482(9) 0.051(2) Uani d . 1
H H18 0.8289 0.0169 0.8323 0.061 Uiso calc R 1
C C13 0.9083(4) 0.1725(6) 0.8130(9) 0.046(2) Uani d . 1
C C14 0.9130(4) 0.1361(6) 0.9278(10) 0.064(3) Uani d . 1
H H10 0.8805 0.1176 0.9695 0.077 Uiso calc R 1
C C15 0.9655(5) 0.1274(8) 0.9799(10) 0.081(4) Uani d . 1
H H11 0.9692 0.1015 1.0566 0.097 Uiso calc R 1
C C16 1.0124(5) 0.1566(9) 0.9195(13) 0.098(4) Uani d . 1
H H12 1.0481 0.1512 0.9561 0.117 Uiso calc R 1
C C17 1.0085(4) 0.1943(8) 0.8049(12) 0.085(4) Uani d . 1
H H13 1.0413 0.2152 0.7660 0.102 Uiso calc R 1
C C18 0.9562(4) 0.2009(6) 0.7487(10) 0.064(3) Uani d . 1
H H14 0.9529 0.2237 0.6701 0.077 Uiso calc R 1
C C19 0.8266(5) -0.3045(6) 0.6299(13) 0.115(5) Uani d . 1
H H15 0.8406 -0.3292 0.7050 0.138 Uiso calc R 1
H H16 0.8378 -0.3418 0.5631 0.138 Uiso calc R 1
H H17 0.7856 -0.3005 0.6328 0.138 Uiso calc R 1

loop_
_atom_site_aniso_label
_atom_site_aniso_U_11
_atom_site_aniso_U_22
_atom_site_aniso_U_33
_atom_site_aniso_U_12
_atom_site_aniso_U_13
_atom_site_aniso_U_23
S1 0.0505(14) 0.0443(13) 0.0566(16) 0.0007(13) -0.0009(16) -0.0043(17)
O1 0.058(4) 0.061(4) 0.072(5) 0.004(4) 0.007(4) -0.013(4)
O2 0.080(4) 0.043(3) 0.070(4) -0.006(4) -0.006(4) 0.013(4)
O3 0.093(6) 0.086(6) 0.135(8) 0.011(5) -0.059(6) -0.004(5)
O4 0.065(4) 0.040(4) 0.129(7) -0.007(4) 0.029(4) -0.006(4)
O5 0.049(5) 0.188(10) 0.150(8) -0.015(5) -0.015(7) 0.045(8)
O6 0.100(7) 0.175(10) 0.095(7) -0.008(6) -0.021(6) 0.052(7)
N1 0.055(5) 0.048(5) 0.041(5) -0.006(4) -0.001(4) -0.006(4)
N2 0.080(7) 0.073(6) 0.075(8) 0.007(6) 0.007(8) 0.016(6)
C1 0.054(5) 0.046(6) 0.064(6) -0.008(4) -0.002(7) 0.007(7)
C2 0.045(7) 0.049(7) 0.080(9) -0.014(6) -0.007(6) -0.006(6)
C3 0.064(7) 0.063(7) 0.066(8) -0.026(6) -0.003(6) -0.002(6)
C4 0.049(6) 0.049(6) 0.077(7) -0.007(5) -0.003(6) -0.009(6)
C5 0.056(6) 0.044(6) 0.050(6) -0.004(5) -0.006(6) -0.001(5)
C6 0.049(6) 0.049(7) 0.063(7) -0.020(5) 0.010(5) 0.002(6)
C7 0.104(9) 0.077(9) 0.085(9) -0.012(8) 0.060(8) -0.013(7)
C8 0.153(13) 0.074(9) 0.110(11) -0.019(9) 0.085(10) -0.014(9)
C9 0.163(13) 0.084(10) 0.069(9) -0.031(10) 0.065(9) -0.024(8)
C10 0.131(11) 0.044(7) 0.061(8) -0.035(7) 0.031(8) -0.001(7)
C11 0.047(6) 0.063(7) 0.055(7) -0.010(6) -0.006(6) 0.001(6)
C12 0.054(5) 0.058(6) 0.041(5) -0.008(5) -0.016(6) 0.002(6)
C13 0.047(6) 0.041(5) 0.049(6) 0.001(5) -0.003(5) -0.013(5)
C14 0.058(7) 0.070(7) 0.064(8) 0.002(6) 0.004(7) -0.007(6)
C15 0.056(7) 0.121(11) 0.067(8) 0.017(8) -0.019(7) -0.008(7)
C16 0.054(8) 0.133(13) 0.105(12) 0.017(8) -0.020(9) -0.021(10)
C17 0.047(7) 0.104(10) 0.104(11) -0.012(7) -0.007(7) -0.017(8)
C18 0.047(6) 0.069(7) 0.076(7) -0.009(5) 0.005(7) -0.002(7)
C19 0.102(9) 0.041(7) 0.203(15) -0.020(7) 0.047(9) 0.000(8)

loop_
_atom_type_symbol
_atom_type_description
_atom_type_scat_dispersion_real
_atom_type_scat_dispersion_imag
_atom_type_scat_source
H H 0.0000 0.0000 'International Tables Vol C Tables 4.2.6.8 and 6.1.1.4'
O O 0.0106 0.0060 'International Tables Vol C Tables 4.2.6.8 and 6.1.1.4'
N N 0.0061 0.0033 'International Tables Vol C Tables 4.2.6.8 and 6.1.1.4'
S S 0.1246 0.1234 'International Tables Vol C Tables 4.2.6.8 and 6.1.1.4'
C C 0.0033 0.0016 'International Tables Vol C Tables 4.2.6.8 and 6.1.1.4'

loop_
_geom_angle_atom_site_label_1
_geom_angle_atom_site_label_2
_geom_angle_atom_site_label_3
_geom_angle
O1 S1 O2 120.0(4)
O1 S1 N1 104.8(4)
O2 S1 N1 107.0(4)
O1 S1 C13 108.8(4)
O2 S1 C13 108.5(4)
N1 S1 C13 107.2(4)
C4 O4 C19 112.1(7)
C11 N1 C12 110.0(7)
C11 N1 S1 119.9(6)
C12 N1 S1 116.7(6)
O5 N2 O6 125.1(12)
O5 N2 C5 121.1(10)
O6 N2 C5 113.8(10)
C2 C1 C12 111.5(8)
C2 C1 H1 109.3
C12 C1 H1 109.3
C2 C1 H2 109.3
C12 C1 H2 109.3
H1 C1 H2 108.0
O3 C2 C3 123.3(10)
O3 C2 C1 122.1(10)
C3 C2 C1 114.7(9)
C2 C3 C4 114.0(9)
C2 C3 H3 108.8
C4 C3 H3 108.8
C2 C3 H4 108.8
C4 C3 H4 108.8
H3 C3 H4 107.7
O4 C4 C3 112.6(9)
O4 C4 C5 108.7(7)
C3 C4 C5 107.7(8)
O4 C4 H5 109.2
C3 C4 H5 109.2
C5 C4 H5 109.2
C6 C5 C4 115.5(8)
C6 C5 N2 108.9(8)
C4 C5 N2 107.2(8)
C6 C5 C12 106.8(8)
C4 C5 C12 110.8(8)
N2 C5 C12 107.2(7)
C7 C6 C11 119.2(10)
C7 C6 C5 131.3(9)
C11 C6 C5 109.3(9)
C8 C7 C6 119.4(11)
C8 C7 H6 120.3
C6 C7 H6 120.3
C7 C8 C9 122.3(11)
C7 C8 H7 118.8
C9 C8 H7 118.8
C10 C9 C8 119.3(11)
C10 C9 H8 120.3
C8 C9 H8 120.3
C9 C10 C11 119.9(10)
C9 C10 H9 120.0
C11 C10 H9 120.0
C10 C11 C6 119.6(10)
C10 C11 N1 129.5(10)
C6 C11 N1 110.8(9)
N1 C12 C1 108.3(7)
N1 C12 C5 103.0(7)
C1 C12 C5 113.0(7)
N1 C12 H18 110.8
C1 C12 H18 110.8
C5 C12 H18 110.8
C14 C13 C18 121.5(9)
C14 C13 S1 120.6(8)
C18 C13 S1 117.9(8)
C15 C14 C13 119.7(10)
C15 C14 H10 120.2
C13 C14 H10 120.2
C16 C15 C14 119.5(11)
C16 C15 H11 120.2
C14 C15 H11 120.2
C15 C16 C17 121.8(11)
C15 C16 H12 119.1
C17 C16 H12 119.1
C18 C17 C16 119.7(11)
C18 C17 H13 120.2
C16 C17 H13 120.2
C17 C18 C13 117.8(10)
C17 C18 H14 121.1
C13 C18 H14 121.1
O4 C19 H15 109.5
O4 C19 H16 109.5
H15 C19 H16 109.5
O4 C19 H17 109.5
H15 C19 H17 109.5
H16 C19 H17 109.5

loop_
_geom_bond_atom_site_label_1
_geom_bond_atom_site_label_2
_geom_bond_distance
S1 O1 1.409(6)
S1 O2 1.431(6)
S1 N1 1.659(7)
S1 C13 1.772(9)
O3 C2 1.210(10)
O4 C4 1.393(10)
O4 C19 1.435(10)
O5 N2 1.134(10)
O6 N2 1.205(10)
N1 C11 1.428(11)
N1 C12 1.518(10)
N2 C5 1.550(13)
C1 C2 1.509(12)
C1 C12 1.529(11)
C1 H1 0.9700
C1 H2 0.9700
C2 C3 1.492(12)
C3 C4 1.517(12)
C3 H3 0.9700
C3 H4 0.9700
C4 C5 1.548(11)
C4 H5 0.9800
C5 C6 1.486(12)
C5 C12 1.571(11)
C6 C7 1.380(12)
C6 C11 1.419(12)
C7 C8 1.362(14)
C7 H6 0.9300
C8 C9 1.384(15)
C8 H7 0.9300
C9 C10 1.368(13)
C9 H8 0.9300
C10 C11 1.398(12)
C10 H9 0.9300
C12 H18 0.9800
C13 C14 1.376(12)
C13 C18 1.389(11)
C14 C15 1.358(12)
C14 H10 0.9300
C15 C16 1.353(14)
C15 H11 0.9300
C16 C17 1.381(14)
C16 H12 0.9300
C17 C18 1.372(12)
C17 H13 0.9300
C18 H14 0.9300
C19 H15 0.9600
C19 H16 0.9600
C19 H17 0.9600

loop_
_geom_torsion_atom_site_label_1
_geom_torsion_atom_site_label_2
_geom_torsion_atom_site_label_3
_geom_torsion_atom_site_label_4
_geom_torsion
O1 S1 N1 C11 178.3(6)
O2 S1 N1 C11 50.0(7)
C13 S1 N1 C11 -66.2(8)
O1 S1 N1 C12 -44.7(7)
O2 S1 N1 C12 -173.1(6)
C13 S1 N1 C12 70.8(7)
C12 C1 C2 O3 -127.3(10)
C12 C1 C2 C3 52.4(10)
O3 C2 C3 C4 176.3(9)
C1 C2 C3 C4 -3.4(11)
C19 O4 C4 C3 -82.0(11)
C19 O4 C4 C5 158.8(9)
C2 C3 C4 O4 -172.5(7)
C2 C3 C4 C5 -52.6(11)
O4 C4 C5 C6 61.3(11)
C3 C4 C5 C6 -61.0(11)
O4 C4 C5 N2 -60.4(10)
C3 C4 C5 N2 177.3(8)
O4 C4 C5 C12 -177.1(8)
C3 C4 C5 C12 60.6(10)
O5 N2 C5 C6 8.3(13)
O6 N2 C5 C6 -171.1(9)
O5 N2 C5 C4 134.0(11)
O6 N2 C5 C4 -45.5(12)
O5 N2 C5 C12 -106.9(12)
O6 N2 C5 C12 73.6(11)
C4 C5 C6 C7 -50.2(15)
N2 C5 C6 C7 70.5(12)
C12 C5 C6 C7 -174.0(10)
C4 C5 C6 C11 124.9(9)
N2 C5 C6 C11 -114.4(8)
C12 C5 C6 C11 1.1(10)
C11 C6 C7 C8 2.5(16)
C5 C6 C7 C8 177.3(11)
C6 C7 C8 C9 -4(2)
C7 C8 C9 C10 3(2)
C8 C9 C10 C11 -0.4(19)
C9 C10 C11 C6 -0.5(15)
C9 C10 C11 N1 -178.1(10)
C7 C6 C11 C10 -0.5(14)
C5 C6 C11 C10 -176.3(9)
C7 C6 C11 N1 177.5(8)
C5 C6 C11 N1 1.7(10)
C12 N1 C11 C10 173.8(9)
S1 N1 C11 C10 -46.6(12)
C12 N1 C11 C6 -3.9(9)
S1 N1 C11 C6 135.6(7)
C11 N1 C12 C1 -115.6(8)
S1 N1 C12 C1 103.4(7)
C11 N1 C12 C5 4.3(8)
S1 N1 C12 C5 -136.7(6)
C2 C1 C12 N1 71.3(9)
C2 C1 C12 C5 -42.1(10)
C6 C5 C12 N1 -3.2(9)
C4 C5 C12 N1 -129.8(8)
N2 C5 C12 N1 113.4(8)
C6 C5 C12 C1 113.4(8)
C4 C5 C12 C1 -13.3(11)
N2 C5 C12 C1 -130.0(8)
O1 S1 C13 C14 25.9(8)
O2 S1 C13 C14 157.9(7)
N1 S1 C13 C14 -86.9(8)
O1 S1 C13 C18 -155.6(7)
O2 S1 C13 C18 -23.5(8)
N1 S1 C13 C18 91.6(8)
C18 C13 C14 C15 -0.1(15)
S1 C13 C14 C15 178.3(8)
C13 C14 C15 C16 1.6(16)
C14 C15 C16 C17 -0.8(19)
C15 C16 C17 C18 -1.5(19)
C16 C17 C18 C13 2.9(16)
C14 C13 C18 C17 -2.1(14)
S1 C13 C18 C17 179.4(8)
